data_7159001
loop_
_publ_author_name
'Gorai, Ananta'
'Chakraborti, Gargi'
'Basak, Soumya Jyoti'
'Dash, Jyotirmayee'

_publ_section_title
;
 Diastereoselective Reversible C-C Bond Exchange of
 Oxindole-Thiazolidinediones for Dynamic Combinatorial Chemistry
;
_journal_name_full 'Organic &amp; Biomolecular Chemistry'
_journal_paper_doi 10.1039/D2OB01993K
_journal_year 2022
_chemical_formula_sum 'C25 H20 N2 O4 S'
_chemical_formula_weight 444.49
_space_group_crystal_system monoclinic
_space_group_IT_number 14
_space_group_name_Hall '-P 2ybc'
_space_group_name_H-M_alt 'P 1 21/c 1'
_atom_sites_solution_hydrogens geom
_audit_creation_method SHELXL-2016/6
_audit_update_record
;
2022-05-03 deposited with the CCDC.	2022-11-10 downloaded from the CCDC.
;
_cell_angle_alpha 90
_cell_angle_beta 105.880(2)
_cell_angle_gamma 90
_cell_formula_units_Z 4
_cell_length_a 12.7003(9)
_cell_length_b 10.7468(7)
_cell_length_c 16.0028(11)
_cell_measurement_reflns_used 9928
_cell_measurement_temperature 100(2)
_cell_measurement_theta_max 25.05
_cell_measurement_theta_min 2.31
_cell_volume 2100.8(2)
_computing_cell_refinement 'Bruker SAINT'
_computing_data_collection 'Bruker APEX2'
_computing_data_reduction 'Bruker SAINT'
_computing_molecular_graphics 'Bruker SHELXTL'
_computing_publication_material 'Bruker SHELXTL'
_computing_structure_refinement 'SHELXL-2016/6 (Sheldrick, 2016)'
_computing_structure_solution 'SHELXT 2014/5 (Sheldrick, 2014)'
_diffrn_ambient_temperature 100(2)
_diffrn_measured_fraction_theta_full 0.994
_diffrn_measured_fraction_theta_max 0.994
_diffrn_measurement_device_type 'Bruker APEX-III CMOS'
_diffrn_measurement_method '\f and \w scans'
_diffrn_radiation_type MoK\a
_diffrn_radiation_wavelength 0.71073
_diffrn_reflns_av_R_equivalents 0.0686
_diffrn_reflns_av_unetI/netI 0.0447
_diffrn_reflns_Laue_measured_fraction_full 0.994
_diffrn_reflns_Laue_measured_fraction_max 0.994
_diffrn_reflns_limit_h_max 15
_diffrn_reflns_limit_h_min -15
_diffrn_reflns_limit_k_max 12
_diffrn_reflns_limit_k_min -12
_diffrn_reflns_limit_l_max 19
_diffrn_reflns_limit_l_min -19
_diffrn_reflns_number 18977
_diffrn_reflns_point_group_measured_fraction_full 0.994
_diffrn_reflns_point_group_measured_fraction_max 0.994
_diffrn_reflns_theta_full 24.995
_diffrn_reflns_theta_max 24.995
_diffrn_reflns_theta_min 2.311
_diffrn_source 'Fine focus sealed tube'
_exptl_absorpt_coefficient_mu 0.191
_exptl_absorpt_correction_type multi-scan
_exptl_absorpt_process_details SADABS
_exptl_crystal_colour colourless
_exptl_crystal_density_diffrn 1.405
_exptl_crystal_description block
_exptl_crystal_F_000 928
_exptl_crystal_size_max .20
_exptl_crystal_size_mid .18
_exptl_crystal_size_min .16
_exptl_transmission_factor_max .7452
_exptl_transmission_factor_min .5553
_refine_diff_density_max 0.275
_refine_diff_density_min -0.281
_refine_diff_density_rms 0.049
_refine_ls_extinction_method none
_refine_ls_goodness_of_fit_ref 1.057
_refine_ls_hydrogen_treatment constr
_refine_ls_matrix_type full
_refine_ls_number_parameters 290
_refine_ls_number_reflns 3670
_refine_ls_number_restraints 0
_refine_ls_restrained_S_all 1.057
_refine_ls_R_factor_all 0.0409
_refine_ls_R_factor_gt 0.0351
_refine_ls_shift/su_max 0.001
_refine_ls_shift/su_mean 0.000
_refine_ls_structure_factor_coef Fsqd
_refine_ls_weighting_details 'w=1/[\s^2^(Fo^2^)+(0.0349P)^2^+1.1962P] where P=(Fo^2^+2Fc^2^)/3'
_refine_ls_weighting_scheme calc
_refine_ls_wR_factor_gt 0.0892
_refine_ls_wR_factor_ref 0.0958
_reflns_Friedel_coverage 0.000
_reflns_number_gt 3256
_reflns_number_total 3670
_reflns_threshold_expression 'I > 2\s(I)'
_cod_data_source_file d2ob01993k2.cif
_cod_data_source_block TEST5_a
_cod_original_sg_symbol_H-M 'P 21/c'
_cod_database_code 7159001
_shelx_shelxl_version_number 2016/6
_shelx_space_group_comment
;
The symmetry employed for this shelxl refinement is uniquely defined
by the following loop, which should always be used as a source of
symmetry information in preference to the above space-group names.
They are only intended as comments.
;

loop_
_space_group_symop_operation_xyz
'x, y, z'
'-x, y+1/2, -z+1/2'
'-x, -y, -z'
'x, -y-1/2, z-1/2'

loop_
_atom_site_label
_atom_site_type_symbol
_atom_site_fract_x
_atom_site_fract_y
_atom_site_fract_z
_atom_site_U_iso_or_equiv
_atom_site_adp_type
_atom_site_occupancy
_atom_site_site_symmetry_order
_atom_site_calc_flag
_atom_site_refinement_flags_posn
_atom_site_refinement_flags_adp
_atom_site_refinement_flags_occupancy
_atom_site_disorder_assembly
_atom_site_disorder_group
S001 S 0.82159(3) 0.81011(4) 0.92716(3) 0.02089(13) Uani 1 1 d . . . . .
O002 O 0.92344(9) 0.63993(10) 0.75211(7) 0.0210(3) Uani 1 1 d . . . . .
O003 O 0.81904(9) 0.54140(11) 0.98366(7) 0.0193(3) Uani 1 1 d . . . . .
H003 H 0.882859 0.543485 1.017021 0.029 Uiso 1 1 calc R U . . .
O004 O 0.97931(9) 0.41369(11) 0.90506(7) 0.0207(3) Uani 1 1 d . . . . .
O005 O 0.74750(9) 0.98552(11) 0.80987(8) 0.0264(3) Uani 1 1 d . . . . .
N006 N 0.82819(10) 0.81529(12) 0.76585(8) 0.0177(3) Uani 1 1 d . . . . .
N007 N 0.81382(10) 0.38204(12) 0.80439(8) 0.0157(3) Uani 1 1 d . . . . .
C008 C 0.88246(12) 0.70658(14) 0.79541(10) 0.0170(3) Uani 1 1 d . . . . .
C009 C 0.70959(12) 0.44004(15) 0.78157(10) 0.0164(3) Uani 1 1 d . . . . .
C00A C 0.88420(12) 0.44354(14) 0.87003(9) 0.0159(3) Uani 1 1 d . . . . .
C00B C 0.71019(12) 0.54268(14) 0.83488(10) 0.0166(3) Uani 1 1 d . . . . .
C00C C 0.84571(12) 0.29659(15) 0.67016(10) 0.0170(3) Uani 1 1 d . . . . .
C00D C 0.90915(13) 0.39485(15) 0.65470(10) 0.0180(3) Uani 1 1 d . . . . .
H00D H 0.950491 0.443292 0.702017 0.022 Uiso 1 1 calc R U . . .
C00E C 0.82314(12) 0.55553(14) 0.89683(10) 0.0164(3) Uani 1 1 d . . . . .
C00F C 0.79235(13) 0.88554(15) 0.82549(11) 0.0198(3) Uani 1 1 d . . . . .
C00G C 0.80741(13) 0.85544(16) 0.67453(10) 0.0219(4) Uani 1 1 d . . . . .
H00A H 0.866803 0.824521 0.650812 0.026 Uiso 1 1 calc R U . . .
H00B H 0.807419 0.947475 0.671849 0.026 Uiso 1 1 calc R U . . .
C00H C 0.88389(13) 0.67807(15) 0.88858(10) 0.0174(3) Uani 1 1 d . . . . .
H00H H 0.961688 0.670780 0.924290 0.021 Uiso 1 1 calc R U . . .
C00I C 0.84105(13) 0.27034(15) 0.76218(10) 0.0180(3) Uani 1 1 d . . . . .
H00C H 0.785387 0.205378 0.760968 0.022 Uiso 1 1 calc R U . . .
H00E H 0.912857 0.238007 0.796519 0.022 Uiso 1 1 calc R U . . .
C00J C 0.69904(13) 0.80674(15) 0.62008(10) 0.0204(4) Uani 1 1 d . . . . .
C00K C 0.61711(13) 0.40319(16) 0.71843(10) 0.0206(3) Uani 1 1 d . . . . .
H00K H 0.618130 0.333062 0.682517 0.025 Uiso 1 1 calc R U . . .
C00L C 0.78799(13) 0.22466(15) 0.60066(10) 0.0205(3) Uani 1 1 d . . . . .
H00L H 0.745184 0.156556 0.610464 0.025 Uiso 1 1 calc R U . . .
C00M C 0.61472(13) 0.61039(16) 0.82625(11) 0.0209(4) Uani 1 1 d . . . . .
H00M H 0.613323 0.679396 0.863035 0.025 Uiso 1 1 calc R U . . .
C00N C 0.79250(14) 0.25186(17) 0.51655(11) 0.0250(4) Uani 1 1 d . . . . .
H00N H 0.753274 0.201809 0.469333 0.030 Uiso 1 1 calc R U . . .
C00O C 0.52217(13) 0.47313(17) 0.70956(11) 0.0241(4) Uani 1 1 d . . . . .
H00O H 0.457226 0.450576 0.666516 0.029 Uiso 1 1 calc R U . . .
C00P C 0.91265(14) 0.42279(16) 0.57099(11) 0.0224(4) Uani 1 1 d . . . . .
H00P H 0.955347 0.490902 0.561039 0.027 Uiso 1 1 calc R U . . .
C00Q C 0.52091(14) 0.57478(17) 0.76234(11) 0.0256(4) Uani 1 1 d . . . . .
H00Q H 0.455213 0.620977 0.754936 0.031 Uiso 1 1 calc R U . . .
C00R C 0.60593(14) 0.88082(17) 0.60119(11) 0.0268(4) Uani 1 1 d . . . . .
H00R H 0.610537 0.963856 0.622253 0.032 Uiso 1 1 calc R U . . .
C00S C 0.85374(14) 0.35122(17) 0.50162(11) 0.0253(4) Uani 1 1 d . . . . .
H00S H 0.855604 0.370596 0.444121 0.030 Uiso 1 1 calc R U . . .
C00T C 0.59182(15) 0.63958(17) 0.53917(11) 0.0275(4) Uani 1 1 d . . . . .
H00T H 0.587155 0.556819 0.517597 0.033 Uiso 1 1 calc R U . . .
C00U C 0.69080(14) 0.68523(16) 0.58907(11) 0.0234(4) Uani 1 1 d . . . . .
H00U H 0.753688 0.633221 0.602294 0.028 Uiso 1 1 calc R U . . .
C00V C 0.49919(15) 0.71434(18) 0.52048(11) 0.0295(4) Uani 1 1 d . . . . .
H00V H 0.431173 0.682803 0.486219 0.035 Uiso 1 1 calc R U . . .
C00W C 0.50613(15) 0.83471(18) 0.55181(12) 0.0313(4) Uani 1 1 d . . . . .
H00W H 0.442734 0.885856 0.539590 0.038 Uiso 1 1 calc R U . . .

loop_
_atom_site_aniso_label
_atom_site_aniso_U_11
_atom_site_aniso_U_22
_atom_site_aniso_U_33
_atom_site_aniso_U_23
_atom_site_aniso_U_13
_atom_site_aniso_U_12
S001 0.0237(2) 0.0191(2) 0.0219(2) -0.00546(16) 0.00964(17) -0.00171(16)
O002 0.0231(6) 0.0200(6) 0.0230(6) -0.0027(5) 0.0118(5) -0.0019(5)
O003 0.0191(6) 0.0259(6) 0.0142(5) 0.0001(5) 0.0067(4) 0.0006(5)
O004 0.0166(6) 0.0262(6) 0.0180(5) -0.0009(5) 0.0028(5) 0.0038(5)
O005 0.0231(6) 0.0190(6) 0.0373(7) -0.0008(5) 0.0086(5) 0.0009(5)
N006 0.0162(7) 0.0173(7) 0.0204(7) -0.0007(5) 0.0062(5) -0.0024(5)
N007 0.0158(6) 0.0161(7) 0.0162(6) 0.0008(5) 0.0061(5) 0.0007(5)
C008 0.0146(7) 0.0154(8) 0.0216(8) -0.0021(6) 0.0059(6) -0.0054(6)
C009 0.0169(8) 0.0172(8) 0.0170(7) 0.0034(6) 0.0079(6) -0.0010(6)
C00A 0.0184(8) 0.0179(8) 0.0131(7) 0.0029(6) 0.0070(6) -0.0017(6)
C00B 0.0165(8) 0.0169(8) 0.0180(7) 0.0014(6) 0.0074(6) -0.0027(6)
C00C 0.0163(8) 0.0171(8) 0.0184(8) 0.0002(6) 0.0062(6) 0.0053(6)
C00D 0.0180(8) 0.0170(8) 0.0196(8) -0.0014(6) 0.0060(6) 0.0040(6)
C00E 0.0164(8) 0.0185(8) 0.0147(7) 0.0001(6) 0.0048(6) 0.0002(6)
C00F 0.0158(8) 0.0178(9) 0.0264(8) -0.0039(7) 0.0068(7) -0.0046(6)
C00G 0.0213(8) 0.0228(9) 0.0231(8) 0.0050(7) 0.0087(7) -0.0024(7)
C00H 0.0153(8) 0.0191(8) 0.0181(8) -0.0030(6) 0.0055(6) -0.0021(6)
C00I 0.0216(8) 0.0150(8) 0.0187(8) -0.0004(6) 0.0075(6) 0.0011(6)
C00J 0.0217(8) 0.0239(9) 0.0175(8) 0.0049(7) 0.0086(7) -0.0015(7)
C00K 0.0201(8) 0.0223(9) 0.0205(8) -0.0026(7) 0.0072(6) -0.0041(7)
C00L 0.0198(8) 0.0177(8) 0.0238(8) -0.0016(7) 0.0059(7) 0.0015(6)
C00M 0.0191(8) 0.0201(8) 0.0252(8) -0.0015(7) 0.0088(7) -0.0006(7)
C00N 0.0252(9) 0.0288(10) 0.0187(8) -0.0055(7) 0.0021(7) 0.0070(7)
C00O 0.0159(8) 0.0310(10) 0.0241(8) -0.0009(7) 0.0031(7) -0.0044(7)
C00P 0.0247(8) 0.0193(9) 0.0272(9) 0.0047(7) 0.0135(7) 0.0062(7)
C00Q 0.0164(8) 0.0281(9) 0.0327(9) -0.0008(8) 0.0073(7) 0.0020(7)
C00R 0.0275(9) 0.0230(9) 0.0298(9) 0.0021(7) 0.0078(7) 0.0008(7)
C00S 0.0300(9) 0.0301(10) 0.0180(8) 0.0053(7) 0.0101(7) 0.0115(8)
C00T 0.0304(10) 0.0270(10) 0.0246(9) -0.0044(7) 0.0066(7) -0.0010(7)
C00U 0.0237(9) 0.0267(10) 0.0210(8) 0.0021(7) 0.0082(7) 0.0039(7)
C00V 0.0244(9) 0.0369(11) 0.0241(9) -0.0008(8) 0.0015(7) -0.0024(8)
C00W 0.0234(9) 0.0324(10) 0.0357(10) 0.0051(8) 0.0040(8) 0.0058(8)

loop_
_atom_type_symbol
_atom_type_description
_atom_type_scat_dispersion_real
_atom_type_scat_dispersion_imag
_atom_type_scat_source
C C 0.0033 0.0016 'International Tables Vol C Tables 4.2.6.8 and 6.1.1.4'
H H 0.0000 0.0000 'International Tables Vol C Tables 4.2.6.8 and 6.1.1.4'
N N 0.0061 0.0033 'International Tables Vol C Tables 4.2.6.8 and 6.1.1.4'
O O 0.0106 0.0060 'International Tables Vol C Tables 4.2.6.8 and 6.1.1.4'
S S 0.1246 0.1234 'International Tables Vol C Tables 4.2.6.8 and 6.1.1.4'

loop_
_geom_angle_atom_site_label_1
_geom_angle_atom_site_label_2
_geom_angle_atom_site_label_3
_geom_angle
_geom_angle_site_symmetry_1
_geom_angle_site_symmetry_3
_geom_angle_publ_flag
C00F S001 C00H 92.69(7) . . ?
C00E O003 H003 109.5 . . ?
C008 N006 C00F 117.01(13) . . ?
C008 N006 C00G 121.78(13) . . ?
C00F N006 C00G 121.21(13) . . ?
C00A N007 C009 110.96(13) . . ?
C00A N007 C00I 124.76(13) . . ?
C009 N007 C00I 124.28(13) . . ?
O002 C008 N006 124.12(14) . . ?
O002 C008 C00H 123.53(14) . . ?
N006 C008 C00H 112.35(13) . . ?
C00K C009 C00B 122.41(15) . . ?
C00K C009 N007 127.56(15) . . ?
C00B C009 N007 110.00(13) . . ?
O004 C00A N007 125.90(15) . . ?
O004 C00A C00E 125.41(14) . . ?
N007 C00A C00E 108.63(12) . . ?
C00M C00B C009 119.72(14) . . ?
C00M C00B C00E 131.62(14) . . ?
C009 C00B C00E 108.62(13) . . ?
C00L C00C C00D 119.02(15) . . ?
C00L C00C C00I 121.48(14) . . ?
C00D C00C C00I 119.50(14) . . ?
C00P C00D C00C 120.66(15) . . ?
C00P C00D H00D 119.7 . . ?
C00C C00D H00D 119.7 . . ?
O003 C00E C00B 110.60(12) . . ?
O003 C00E C00H 109.16(12) . . ?
C00B C00E C00H 115.29(13) . . ?
O003 C00E C00A 110.10(12) . . ?
C00B C00E C00A 101.77(12) . . ?
C00H C00E C00A 109.68(12) . . ?
O005 C00F N006 124.45(15) . . ?
O005 C00F S001 124.55(13) . . ?
N006 C00F S001 111.01(12) . . ?
N006 C00G C00J 111.00(13) . . ?
N006 C00G H00A 109.4 . . ?
C00J C00G H00A 109.4 . . ?
N006 C00G H00B 109.4 . . ?
C00J C00G H00B 109.4 . . ?
H00A C00G H00B 108.0 . . ?
C008 C00H C00E 112.51(12) . . ?
C008 C00H S001 106.71(11) . . ?
C00E C00H S001 111.23(10) . . ?
C008 C00H H00H 108.8 . . ?
C00E C00H H00H 108.8 . . ?
S001 C00H H00H 108.8 . . ?
N007 C00I C00C 111.86(13) . . ?
N007 C00I H00C 109.2 . . ?
C00C C00I H00C 109.2 . . ?
N007 C00I H00E 109.2 . . ?
C00C C00I H00E 109.2 . . ?
H00C C00I H00E 107.9 . . ?
C00R C00J C00U 118.96(16) . . ?
C00R C00J C00G 121.02(15) . . ?
C00U C00J C00G 120.01(15) . . ?
C009 C00K C00O 117.28(15) . . ?
C009 C00K H00K 121.4 . . ?
C00O C00K H00K 121.4 . . ?
C00C C00L C00N 120.32(16) . . ?
C00C C00L H00L 119.8 . . ?
C00N C00L H00L 119.8 . . ?
C00B C00M C00Q 118.48(15) . . ?
C00B C00M H00M 120.8 . . ?
C00Q C00M H00M 120.8 . . ?
C00S C00N C00L 120.24(16) . . ?
C00S C00N H00N 119.9 . . ?
C00L C00N H00N 119.9 . . ?
C00Q C00O C00K 121.16(15) . . ?
C00Q C00O H00O 119.4 . . ?
C00K C00O H00O 119.4 . . ?
C00D C00P C00S 120.00(16) . . ?
C00D C00P H00P 120.0 . . ?
C00S C00P H00P 120.0 . . ?
C00O C00Q C00M 120.93(16) . . ?
C00O C00Q H00Q 119.5 . . ?
C00M C00Q H00Q 119.5 . . ?
C00J C00R C00W 120.64(17) . . ?
C00J C00R H00R 119.7 . . ?
C00W C00R H00R 119.7 . . ?
C00N C00S C00P 119.73(15) . . ?
C00N C00S H00S 120.1 . . ?
C00P C00S H00S 120.1 . . ?
C00U C00T C00V 120.16(17) . . ?
C00U C00T H00T 119.9 . . ?
C00V C00T H00T 119.9 . . ?
C00T C00U C00J 120.49(16) . . ?
C00T C00U H00U 119.8 . . ?
C00J C00U H00U 119.8 . . ?
C00W C00V C00T 119.85(17) . . ?
C00W C00V H00V 120.1 . . ?
C00T C00V H00V 120.1 . . ?
C00V C00W C00R 119.89(17) . . ?
C00V C00W H00W 120.1 . . ?
C00R C00W H00W 120.1 . . ?

loop_
_geom_bond_atom_site_label_1
_geom_bond_atom_site_label_2
_geom_bond_distance
_geom_bond_site_symmetry_2
_geom_bond_publ_flag
S001 C00F 1.7640(17) . ?
S001 C00H 1.8133(16) . ?
O002 C008 1.2088(19) . ?
O003 C00E 1.4129(18) . ?
O003 H003 0.8400 . ?
O004 C00A 1.2271(19) . ?
O005 C00F 1.210(2) . ?
N006 C008 1.373(2) . ?
N006 C00F 1.388(2) . ?
N006 C00G 1.477(2) . ?
N007 C00A 1.351(2) . ?
N007 C009 1.418(2) . ?
N007 C00I 1.465(2) . ?
C008 C00H 1.517(2) . ?
C009 C00K 1.381(2) . ?
C009 C00B 1.393(2) . ?
C00A C00E 1.554(2) . ?
C00B C00M 1.388(2) . ?
C00B C00E 1.510(2) . ?
C00C C00L 1.388(2) . ?
C00C C00D 1.391(2) . ?
C00C C00I 1.516(2) . ?
C00D C00P 1.385(2) . ?
C00D H00D 0.9500 . ?
C00E C00H 1.550(2) . ?
C00G C00J 1.507(2) . ?
C00G H00A 0.9900 . ?
C00G H00B 0.9900 . ?
C00H H00H 1.0000 . ?
C00I H00C 0.9900 . ?
C00I H00E 0.9900 . ?
C00J C00R 1.389(2) . ?
C00J C00U 1.391(2) . ?
C00K C00O 1.395(2) . ?
C00K H00K 0.9500 . ?
C00L C00N 1.394(2) . ?
C00L H00L 0.9500 . ?
C00M C00Q 1.395(2) . ?
C00M H00M 0.9500 . ?
C00N C00S 1.380(3) . ?
C00N H00N 0.9500 . ?
C00O C00Q 1.384(2) . ?
C00O H00O 0.9500 . ?
C00P C00S 1.389(3) . ?
C00P H00P 0.9500 . ?
C00Q H00Q 0.9500 . ?
C00R C00W 1.389(3) . ?
C00R H00R 0.9500 . ?
C00S H00S 0.9500 . ?
C00T C00U 1.382(2) . ?
C00T C00V 1.388(3) . ?
C00T H00T 0.9500 . ?
C00U H00U 0.9500 . ?
C00V C00W 1.381(3) . ?
C00V H00V 0.9500 . ?
C00W H00W 0.9500 . ?
